data_2241634
loop_
_publ_author_name
'Gangadharan, Rajeswari'
'Muralisankar, Mathiyan'
'Sreekanth, Anandaram'
'Rahman, Abdullakutty Anees'
'Sethusankar, K.'

_publ_section_title
;
 Crystal structure of
 3-[(<i>E</i>)-(2-hydroxy-3-methoxybenzylidene)amino]-1-methyl-1-phenylthiourea
;
_journal_coeditor_code IS5446
_journal_issue 5
_journal_name_full 'Acta Crystallographica Section E'
_journal_page_first 608
_journal_page_last 611
_journal_paper_doi 10.1107/S2056989016005326
_journal_volume 72
_journal_year 2016
_chemical_formula_iupac 'C16 H17 N3 O2 S'
_chemical_formula_moiety 'C16 H17 N3 O2 S'
_chemical_formula_sum 'C16 H17 N3 O2 S'
_chemical_formula_weight 315.39
_chemical_name_systematic
;
3-[(<i>E</i>)-(2-Hydroxy-3-methoxybenzylidene)amino]-1-methyl-1-\
phenylthiourea
;
_space_group_IT_number 2
_symmetry_cell_setting triclinic
_symmetry_space_group_name_Hall '-P 1'
_symmetry_space_group_name_H-M 'P -1'
_atom_sites_solution_hydrogens geom
_atom_sites_solution_primary direct
_atom_sites_solution_secondary difmap
_audit_creation_method SHELXL-97
_cell_angle_alpha 77.8390(10)
_cell_angle_beta 76.5330(9)
_cell_angle_gamma 70.8750(10)
_cell_formula_units_Z 4
_cell_length_a 9.6869(2)
_cell_length_b 12.6140(2)
_cell_length_c 14.7498(3)
_cell_measurement_reflns_used 6781
_cell_measurement_temperature 296(2)
_cell_measurement_theta_max 26.51
_cell_measurement_theta_min 1.44
_cell_volume 1638.19(6)
_computing_cell_refinement
;
SAINT (Bruker, 2008)
;
_computing_data_collection
;
APEX2 (Bruker, 2008)
;
_computing_data_reduction
;
SAINT (Bruker, 2008)
;
_computing_molecular_graphics
;
ORTEP-3 for Windows (Farrugia, 2012) and Mercury (Macrae <i>et al.</i>,
2008)
;
_computing_publication_material 'SHELXL-97 (Sheldrick, 2008) and  PLATON  (Spek, 2009)'
_computing_structure_refinement
;
SHELXL-97 (Sheldrick, 2008)
;
_computing_structure_solution
;
SHELXS-97 (Sheldrick, 2008)
;
_diffrn_ambient_temperature 296(2)
_diffrn_measured_fraction_theta_full 0.996
_diffrn_measured_fraction_theta_max 0.996
_diffrn_measurement_device_type 'Bruker APEXII CCD'
_diffrn_measurement_method '\w & \f scans'
_diffrn_radiation_monochromator graphite
_diffrn_radiation_source 'fine-focus sealed tube'
_diffrn_radiation_type MoK\a
_diffrn_radiation_wavelength 0.71073
_diffrn_reflns_av_R_equivalents 0.0255
_diffrn_reflns_av_sigmaI/netI 0.0230
_diffrn_reflns_limit_h_max 12
_diffrn_reflns_limit_h_min -12
_diffrn_reflns_limit_k_max 15
_diffrn_reflns_limit_k_min -15
_diffrn_reflns_limit_l_max 18
_diffrn_reflns_limit_l_min -18
_diffrn_reflns_number 24246
_diffrn_reflns_theta_full 26.51
_diffrn_reflns_theta_max 26.51
_diffrn_reflns_theta_min 1.44
_exptl_absorpt_coefficient_mu 0.208
_exptl_absorpt_correction_T_max 0.9499
_exptl_absorpt_correction_T_min 0.9309
_exptl_absorpt_correction_type multi-scan
_exptl_absorpt_process_details
;
(SADABS; Bruker, 2008)
;
_exptl_crystal_colour colourless
_exptl_crystal_density_diffrn 1.279
_exptl_crystal_density_method 'not measured'
_exptl_crystal_description block
_exptl_crystal_F_000 664
_exptl_crystal_size_max 0.35
_exptl_crystal_size_mid 0.30
_exptl_crystal_size_min 0.25
_refine_diff_density_max 0.297
_refine_diff_density_min -0.301
_refine_ls_extinction_method none
_refine_ls_goodness_of_fit_ref 1.050
_refine_ls_hydrogen_treatment mixed
_refine_ls_matrix_type full
_refine_ls_number_parameters 417
_refine_ls_number_reflns 6781
_refine_ls_number_restraints 0
_refine_ls_restrained_S_all 1.050
_refine_ls_R_factor_all 0.0642
_refine_ls_R_factor_gt 0.0466
_refine_ls_shift/su_max 0.01
_refine_ls_shift/su_mean 0.001
_refine_ls_structure_factor_coef Fsqd
_refine_ls_weighting_details 'calc w=1/[\s^2^(Fo^2^)+(0.0643P)^2^+0.4596P] where P=(Fo^2^+2Fc^2^)/3'
_refine_ls_weighting_scheme calc
_refine_ls_wR_factor_gt 0.1274
_refine_ls_wR_factor_ref 0.1390
_reflns_number_gt 5047
_reflns_number_total 6781
_reflns_threshold_expression >2\s(I)
_cod_data_source_file is5446sup1.cif
_cod_data_source_block I
_cod_original_cell_volume 1638.19(5)
_cod_database_code 2241634

loop_
_symmetry_equiv_pos_as_xyz
'x, y, z'
'-x, -y, -z'

loop_
_atom_site_type_symbol
_atom_site_label
_atom_site_fract_x
_atom_site_fract_y
_atom_site_fract_z
_atom_site_U_iso_or_equiv
_atom_site_adp_type
_atom_site_calc_flag
_atom_site_refinement_flags
_atom_site_occupancy
_atom_site_symmetry_multiplicity
C C1' 0.52668(19) 0.69280(15) 0.27874(12) 0.0439(4) Uani d . 1 1
C C2' 0.4045(2) 0.78361(16) 0.30538(13) 0.0490(4) Uani d . 1 1
C C3' 0.2620(2) 0.77780(19) 0.31481(15) 0.0601(5) Uani d . 1 1
H H3' 0.1812 0.8388 0.3322 0.072 Uiso calc R 1 1
C C4' 0.2396(2) 0.6813(2) 0.29845(17) 0.0648(6) Uani d . 1 1
H H4' 0.1434 0.6777 0.3045 0.078 Uiso calc R 1 1
C C5' 0.3575(2) 0.59107(18) 0.27348(15) 0.0573(5) Uani d . 1 1
H H5' 0.3409 0.5262 0.2636 0.069 Uiso calc R 1 1
C C6' 0.50335(19) 0.59539(15) 0.26260(13) 0.0452(4) Uani d . 1 1
C C7' 0.3237(3) 0.9658(2) 0.3546(2) 0.0872(8) Uani d . 1 1
H H7'1 0.2570 0.9977 0.3103 0.131 Uiso calc R 1 1
H H7'2 0.3639 1.0227 0.3627 0.131 Uiso calc R 1 1
H H7'3 0.2709 0.9393 0.4140 0.131 Uiso calc R 1 1
C C8' 0.6264(2) 0.49832(17) 0.23490(14) 0.0520(5) Uani d . 1 1
H H8' 0.6081 0.4347 0.2237 0.062 Uiso calc R 1 1
C C9' 1.0115(2) 0.39863(17) 0.21247(16) 0.0578(5) Uani d . 1 1
N N3' 1.11972(19) 0.31302(16) 0.17464(16) 0.0719(5) Uani d . 1 1
C C11' 1.2715(3) 0.2825(2) 0.1928(2) 0.0885(8) Uani d . 1 1
H H11A 1.3240 0.3305 0.1493 0.133 Uiso calc R 1 1
H H11B 1.3216 0.2048 0.1847 0.133 Uiso calc R 1 1
H H11C 1.2683 0.2923 0.2561 0.133 Uiso calc R 1 1
C C12' 1.0977(2) 0.25550(19) 0.1077(2) 0.0702(6) Uani d . 1 1
C C13' 1.0959(4) 0.3065(3) 0.0157(3) 0.0978(9) Uani d . 1 1
H H13' 1.1060 0.3792 -0.0019 0.117 Uiso calc R 1 1
C C14' 1.0793(4) 0.2515(4) -0.0510(3) 0.1310(14) Uani d . 1 1
H H14' 1.0777 0.2863 -0.1131 0.157 Uiso calc R 1 1
C C15' 1.0655(5) 0.1448(5) -0.0232(5) 0.162(2) Uani d . 1 1
H H15' 1.0570 0.1057 -0.0675 0.194 Uiso calc R 1 1
C C16' 1.0638(6) 0.0947(4) 0.0671(5) 0.158(2) Uani d . 1 1
H H16' 1.0513 0.0227 0.0845 0.189 Uiso calc R 1 1
C C17' 1.0805(3) 0.1495(2) 0.1346(3) 0.1067(11) Uani d . 1 1
H H17' 1.0799 0.1146 0.1968 0.128 Uiso calc R 1 1
N N1' 0.75880(17) 0.50090(14) 0.22614(13) 0.0557(4) Uani d . 1 1
N N2' 0.87327(19) 0.40950(16) 0.19792(15) 0.0643(5) Uani d . 1 1
O O1' 0.66301(16) 0.70549(13) 0.27051(11) 0.0575(4) Uani d . 1 1
O O2' 0.44044(16) 0.87408(12) 0.32031(12) 0.0663(4) Uani d . 1 1
S S1' 1.04243(7) 0.48414(6) 0.27171(5) 0.0765(2) Uani d . 1 1
C C1 0.67203(19) 0.19526(15) 0.12355(13) 0.0455(4) Uani d . 1 1
C C2 0.6581(2) 0.28011(17) 0.04616(15) 0.0573(5) Uani d . 1 1
C C3 0.6084(3) 0.2679(2) -0.02991(17) 0.0795(7) Uani d . 1 1
H H3 0.5993 0.3251 -0.0814 0.095 Uiso calc R 1 1
C C4 0.5719(4) 0.1714(3) -0.03010(19) 0.0966(10) Uani d . 1 1
H H4 0.5370 0.1638 -0.0813 0.116 Uiso calc R 1 1
C C5 0.5870(3) 0.0870(2) 0.04473(17) 0.0808(8) Uani d . 1 1
H H5 0.5625 0.0219 0.0439 0.097 Uiso calc R 1 1
C C6 0.6382(2) 0.09610(16) 0.12254(13) 0.0495(4) Uani d . 1 1
C C7 0.7106(4) 0.4531(3) -0.0295(2) 0.1088(11) Uani d . 1 1
H H7A 0.7793 0.4152 -0.0793 0.163 Uiso calc R 1 1
H H7B 0.7463 0.5101 -0.0169 0.163 Uiso calc R 1 1
H H7C 0.6154 0.4881 -0.0483 0.163 Uiso calc R 1 1
C C8 0.6577(2) 0.00218(17) 0.19840(14) 0.0533(5) Uani d . 1 1
H H8 0.6352 -0.0631 0.1951 0.064 Uiso calc R 1 1
C C9 0.8143(2) -0.08626(16) 0.40086(13) 0.0493(4) Uani d . 1 1
N N3 0.8251(2) -0.17535(15) 0.47095(12) 0.0591(4) Uani d . 1 1
C C11 0.9338(3) -0.2017(2) 0.53275(16) 0.0704(6) Uani d . 1 1
H H11D 1.0322 -0.2226 0.4965 0.106 Uiso calc R 1 1
H H11E 0.9206 -0.2635 0.5811 0.106 Uiso calc R 1 1
H H11F 0.9198 -0.1362 0.5612 0.106 Uiso calc R 1 1
C C12 0.7256(3) -0.24421(18) 0.49148(14) 0.0591(5) Uani d . 1 1
C C13 0.5790(3) -0.1993(2) 0.52928(18) 0.0753(6) Uani d . 1 1
H H13 0.5438 -0.1241 0.5397 0.090 Uiso calc R 1 1
C C14 0.4834(4) -0.2660(3) 0.5520(2) 0.0967(9) Uani d . 1 1
H H14 0.3839 -0.2360 0.5775 0.116 Uiso calc R 1 1
C C15 0.5371(5) -0.3757(3) 0.5364(2) 0.1063(11) Uani d . 1 1
H H15 0.4732 -0.4205 0.5510 0.128 Uiso calc R 1 1
C C16 0.6833(5) -0.4217(3) 0.4998(2) 0.1086(11) Uani d . 1 1
H H16 0.7183 -0.4973 0.4906 0.130 Uiso calc R 1 1
C C17 0.7792(4) -0.3553(2) 0.47636(19) 0.0831(7) Uani d . 1 1
H H17 0.8785 -0.3856 0.4507 0.100 Uiso calc R 1 1
N N1 0.70532(18) 0.00886(13) 0.26945(11) 0.0508(4) Uani d . 1 1
N N2 0.7257(2) -0.08131(15) 0.33979(13) 0.0587(5) Uani d . 1 1
O O1 0.72154(17) 0.21260(13) 0.19595(10) 0.0583(4) Uani d . 1 1
O O2 0.6966(2) 0.37270(13) 0.05338(12) 0.0787(5) Uani d . 1 1
S S1 0.90153(6) 0.01123(5) 0.38868(4) 0.06229(17) Uani d . 1 1
H H2 0.696(2) -0.1333(19) 0.3390(15) 0.055(6) Uiso d . 1 1
H H2' 0.852(2) 0.3591(18) 0.1810(15) 0.053(6) Uiso d . 1 1
H H1 0.734(3) 0.151(2) 0.2363(18) 0.074(8) Uiso d . 1 1
H H1' 0.721(3) 0.646(2) 0.2595(18) 0.080(9) Uiso d . 1 1

loop_
_atom_site_aniso_label
_atom_site_aniso_U_11
_atom_site_aniso_U_22
_atom_site_aniso_U_33
_atom_site_aniso_U_12
_atom_site_aniso_U_13
_atom_site_aniso_U_23
C1' 0.0439(9) 0.0485(10) 0.0425(9) -0.0191(8) -0.0086(7) -0.0034(8)
C2' 0.0498(10) 0.0491(10) 0.0491(10) -0.0173(8) -0.0059(8) -0.0082(8)
C3' 0.0463(10) 0.0629(13) 0.0674(13) -0.0134(9) -0.0037(9) -0.0127(10)
C4' 0.0432(10) 0.0735(14) 0.0822(15) -0.0233(10) -0.0069(10) -0.0155(12)
C5' 0.0525(11) 0.0580(12) 0.0698(13) -0.0256(9) -0.0100(9) -0.0132(10)
C6' 0.0442(9) 0.0475(10) 0.0466(10) -0.0171(8) -0.0091(7) -0.0057(8)
C7' 0.0737(16) 0.0634(15) 0.127(2) -0.0094(12) -0.0116(15) -0.0429(16)
C8' 0.0524(11) 0.0481(11) 0.0612(12) -0.0190(8) -0.0109(9) -0.0117(9)
C9' 0.0487(10) 0.0529(11) 0.0721(13) -0.0172(9) -0.0114(9) -0.0053(10)
N3' 0.0459(9) 0.0640(12) 0.1040(15) -0.0094(8) -0.0122(9) -0.0202(11)
C11' 0.0482(12) 0.0846(18) 0.121(2) -0.0086(12) -0.0211(13) 0.0003(16)
C12' 0.0456(11) 0.0557(13) 0.104(2) -0.0131(9) 0.0044(11) -0.0232(13)
C13' 0.098(2) 0.092(2) 0.112(3) -0.0441(17) 0.0020(18) -0.0316(19)
C14' 0.115(3) 0.180(4) 0.115(3) -0.066(3) 0.023(2) -0.068(3)
C15' 0.127(3) 0.165(5) 0.223(6) -0.067(4) 0.045(4) -0.138(5)
C16' 0.140(4) 0.096(3) 0.254(6) -0.060(3) 0.012(4) -0.074(4)
C17' 0.091(2) 0.0644(17) 0.162(3) -0.0304(15) -0.004(2) -0.0195(19)
N1' 0.0465(9) 0.0501(9) 0.0722(11) -0.0117(7) -0.0096(8) -0.0177(8)
N2' 0.0476(9) 0.0545(11) 0.0977(15) -0.0111(8) -0.0134(9) -0.0313(10)
O1' 0.0447(7) 0.0542(9) 0.0810(10) -0.0192(7) -0.0095(7) -0.0199(8)
O2' 0.0575(8) 0.0539(8) 0.0921(11) -0.0178(7) -0.0036(7) -0.0287(8)
S1' 0.0668(4) 0.0854(4) 0.0921(5) -0.0325(3) -0.0188(3) -0.0231(4)
C1 0.0426(9) 0.0468(10) 0.0481(10) -0.0140(8) -0.0082(7) -0.0071(8)
C2 0.0596(12) 0.0509(11) 0.0590(12) -0.0197(9) -0.0097(9) 0.0019(9)
C3 0.1032(19) 0.0799(17) 0.0563(13) -0.0331(15) -0.0295(13) 0.0157(12)
C4 0.153(3) 0.093(2) 0.0704(16) -0.054(2) -0.0632(18) 0.0097(15)
C5 0.124(2) 0.0737(15) 0.0705(15) -0.0495(15) -0.0499(15) 0.0029(12)
C6 0.0561(10) 0.0491(10) 0.0487(10) -0.0187(8) -0.0170(8) -0.0051(8)
C7 0.134(3) 0.085(2) 0.113(2) -0.064(2) -0.033(2) 0.0385(18)
C8 0.0627(12) 0.0490(11) 0.0581(12) -0.0254(9) -0.0186(9) -0.0058(9)
C9 0.0495(10) 0.0510(11) 0.0487(10) -0.0139(8) -0.0130(8) -0.0062(8)
N3 0.0698(11) 0.0592(10) 0.0550(10) -0.0263(9) -0.0256(8) 0.0056(8)
C11 0.0703(14) 0.0764(15) 0.0650(14) -0.0174(12) -0.0310(11) 0.0032(12)
C12 0.0838(15) 0.0537(12) 0.0465(11) -0.0282(11) -0.0224(10) 0.0035(9)
C13 0.0834(17) 0.0713(15) 0.0777(16) -0.0339(13) -0.0150(13) -0.0054(13)
C14 0.103(2) 0.116(3) 0.0865(19) -0.064(2) -0.0128(16) -0.0007(18)
C15 0.157(3) 0.108(3) 0.085(2) -0.091(3) -0.031(2) 0.0150(19)
C16 0.181(4) 0.0621(17) 0.103(2) -0.056(2) -0.044(3) -0.0020(16)
C17 0.112(2) 0.0597(14) 0.0803(17) -0.0263(14) -0.0239(15) -0.0062(13)
N1 0.0610(9) 0.0469(9) 0.0518(9) -0.0244(7) -0.0209(7) 0.0028(7)
N2 0.0782(12) 0.0510(10) 0.0617(11) -0.0349(9) -0.0330(9) 0.0086(8)
O1 0.0783(10) 0.0512(8) 0.0576(8) -0.0312(7) -0.0233(7) -0.0019(7)
O2 0.1046(13) 0.0593(9) 0.0791(11) -0.0429(9) -0.0219(9) 0.0115(8)
S1 0.0601(3) 0.0662(3) 0.0720(4) -0.0300(3) -0.0214(3) -0.0055(3)

loop_
_atom_type_symbol
_atom_type_description
_atom_type_scat_dispersion_real
_atom_type_scat_dispersion_imag
_atom_type_scat_source
C C 0.0033 0.0016 'International Tables Vol C Tables 4.2.6.8 and 6.1.1.4'
H H 0.0000 0.0000 'International Tables Vol C Tables 4.2.6.8 and 6.1.1.4'
N N 0.0061 0.0033 'International Tables Vol C Tables 4.2.6.8 and 6.1.1.4'
O O 0.0106 0.0060 'International Tables Vol C Tables 4.2.6.8 and 6.1.1.4'
S S 0.1246 0.1234 'International Tables Vol C Tables 4.2.6.8 and 6.1.1.4'

loop_
_geom_angle_atom_site_label_1
_geom_angle_atom_site_label_2
_geom_angle_atom_site_label_3
_geom_angle
O1' C1' C6' 123.80(17)
O1' C1' C2' 116.83(16)
C6' C1' C2' 119.37(16)
O2' C2' C3' 125.16(18)
O2' C2' C1' 114.36(16)
C3' C2' C1' 120.48(18)
C2' C3' C4' 119.92(19)
C2' C3' H3' 120.0
C4' C3' H3' 120.0
C5' C4' C3' 120.50(19)
C5' C4' H4' 119.7
C3' C4' H4' 119.7
C4' C5' C6' 120.62(19)
C4' C5' H5' 119.7
C6' C5' H5' 119.7
C1' C6' C5' 119.10(17)
C1' C6' C8' 121.69(16)
C5' C6' C8' 119.21(17)
O2' C7' H7'1 109.5
O2' C7' H7'2 109.5
H7'1 C7' H7'2 109.5
O2' C7' H7'3 109.5
H7'1 C7' H7'3 109.5
H7'2 C7' H7'3 109.5
N1' C8' C6' 119.62(18)
N1' C8' H8' 120.2
C6' C8' H8' 120.2
N3' C9' N2' 114.31(19)
N3' C9' S1' 123.28(16)
N2' C9' S1' 122.41(16)
C9' N3' C12' 122.44(18)
C9' N3' C11' 120.9(2)
C12' N3' C11' 116.4(2)
N3' C11' H11A 109.5
N3' C11' H11B 109.5
H11A C11' H11B 109.5
N3' C11' H11C 109.5
H11A C11' H11C 109.5
H11B C11' H11C 109.5
C17' C12' C13' 119.9(3)
C17' C12' N3' 120.2(3)
C13' C12' N3' 119.9(2)
C12' C13' C14' 121.2(3)
C12' C13' H13' 119.4
C14' C13' H13' 119.4
C15' C14' C13' 118.1(5)
C15' C14' H14' 121.0
C13' C14' H14' 121.0
C16' C15' C14' 121.5(5)
C16' C15' H15' 119.3
C14' C15' H15' 119.3
C15' C16' C17' 120.7(4)
C15' C16' H16' 119.6
C17' C16' H16' 119.6
C12' C17' C16' 118.7(4)
C12' C17' H17' 120.7
C16' C17' H17' 120.7
C8' N1' N2' 118.72(17)
C9' N2' N1' 118.18(18)
C9' N2' H2' 123.2(15)
N1' N2' H2' 117.9(15)
C1' O1' H1' 106(2)
C2' O2' C7' 117.91(17)
O1 C1 C2 117.42(17)
O1 C1 C6 123.16(17)
C2 C1 C6 119.40(17)
O2 C2 C3 124.7(2)
O2 C2 C1 114.85(18)
C3 C2 C1 120.4(2)
C2 C3 C4 120.2(2)
C2 C3 H3 119.9
C4 C3 H3 119.9
C5 C4 C3 119.9(2)
C5 C4 H4 120.0
C3 C4 H4 120.0
C4 C5 C6 121.4(2)
C4 C5 H5 119.3
C6 C5 H5 119.3
C5 C6 C1 118.64(18)
C5 C6 C8 119.08(18)
C1 C6 C8 122.27(16)
O2 C7 H7A 109.5
O2 C7 H7B 109.5
H7A C7 H7B 109.5
O2 C7 H7C 109.5
H7A C7 H7C 109.5
H7B C7 H7C 109.5
N1 C8 C6 119.82(17)
N1 C8 H8 120.1
C6 C8 H8 120.1
N3 C9 N2 114.93(17)
N3 C9 S1 123.36(14)
N2 C9 S1 121.71(15)
C9 N3 C12 121.84(16)
C9 N3 C11 120.89(18)
C12 N3 C11 117.18(17)
N3 C11 H11D 109.5
N3 C11 H11E 109.5
H11D C11 H11E 109.5
N3 C11 H11F 109.5
H11D C11 H11F 109.5
H11E C11 H11F 109.5
C17 C12 C13 120.5(2)
C17 C12 N3 119.8(2)
C13 C12 N3 119.7(2)
C12 C13 C14 120.1(3)
C12 C13 H13 120.0
C14 C13 H13 120.0
C15 C14 C13 119.0(3)
C15 C14 H14 120.5
C13 C14 H14 120.5
C14 C15 C16 121.4(3)
C14 C15 H15 119.3
C16 C15 H15 119.3
C15 C16 C17 119.9(3)
C15 C16 H16 120.1
C17 C16 H16 120.1
C12 C17 C16 119.1(3)
C12 C17 H17 120.4
C16 C17 H17 120.4
C8 N1 N2 119.19(16)
C9 N2 N1 117.98(17)
C9 N2 H2 122.1(15)
N1 N2 H2 119.2(15)
C1 O1 H1 108.0(17)
C2 O2 C7 117.5(2)

loop_
_geom_bond_atom_site_label_1
_geom_bond_atom_site_label_2
_geom_bond_distance
C1' O1' 1.356(2)
C1' C6' 1.396(3)
C1' C2' 1.397(3)
C2' O2' 1.369(2)
C2' C3' 1.379(3)
C3' C4' 1.382(3)
C3' H3' 0.9300
C4' C5' 1.365(3)
C4' H4' 0.9300
C5' C6' 1.402(3)
C5' H5' 0.9300
C6' C8' 1.454(3)
C7' O2' 1.413(3)
C7' H7'1 0.9600
C7' H7'2 0.9600
C7' H7'3 0.9600
C8' N1' 1.270(2)
C8' H8' 0.9300
C9' N3' 1.347(3)
C9' N2' 1.364(3)
C9' S1' 1.657(2)
N3' C12' 1.431(3)
N3' C11' 1.466(3)
C11' H11A 0.9600
C11' H11B 0.9600
C11' H11C 0.9600
C12' C17' 1.366(4)
C12' C13' 1.375(4)
C13' C14' 1.382(5)
C13' H13' 0.9300
C14' C15' 1.363(6)
C14' H14' 0.9300
C15' C16' 1.348(7)
C15' H15' 0.9300
C16' C17' 1.389(6)
C16' H16' 0.9300
C17' H17' 0.9300
N1' N2' 1.372(2)
N2' H2' 0.83(2)
O1' H1' 0.79(3)
C1 O1 1.351(2)
C1 C2 1.389(3)
C1 C6 1.397(3)
C2 O2 1.367(3)
C2 C3 1.374(3)
C3 C4 1.375(4)
C3 H3 0.9300
C4 C5 1.360(3)
C4 H4 0.9300
C5 C6 1.391(3)
C5 H5 0.9300
C6 C8 1.444(3)
C7 O2 1.426(3)
C7 H7A 0.9600
C7 H7B 0.9600
C7 H7C 0.9600
C8 N1 1.268(2)
C8 H8 0.9300
C9 N3 1.352(2)
C9 N2 1.361(2)
C9 S1 1.666(2)
N3 C12 1.441(3)
N3 C11 1.463(3)
C11 H11D 0.9600
C11 H11E 0.9600
C11 H11F 0.9600
C12 C17 1.372(3)
C12 C13 1.373(3)
C13 C14 1.388(4)
C13 H13 0.9300
C14 C15 1.358(5)
C14 H14 0.9300
C15 C16 1.368(5)
C15 H15 0.9300
C16 C17 1.386(4)
C16 H16 0.9300
C17 H17 0.9300
N1 N2 1.364(2)
N2 H2 0.80(2)
O1 H1 0.87(3)

loop_
_geom_hbond_atom_site_label_D
_geom_hbond_atom_site_label_H
_geom_hbond_atom_site_label_A
_geom_hbond_site_symmetry_A
_geom_hbond_distance_DH
_geom_hbond_distance_HA
_geom_hbond_distance_DA
_geom_hbond_angle_DHA
O1 H1 N1 . 0.87(2) 1.85(3) 2.611(2) 146(3)
O1' H1' N1' . 0.80(3) 1.89(2) 2.609(2) 149(3)
N2 H2 O1' 1_545 0.80(2) 2.59(2) 3.341(2) 157(2)
N2 H2 O2' 1_545 0.80(2) 2.52(2) 3.081(3) 128(2)
N2' H2' O1 . 0.83(2) 2.51(2) 3.282(3) 156.1(19)
N2' H2' O2 . 0.83(2) 2.62(2) 3.214(3) 130.0(19)
C8 H8 O2' 1_545 0.93 2.52 3.085(3) 120

loop_
_geom_torsion_atom_site_label_1
_geom_torsion_atom_site_label_2
_geom_torsion_atom_site_label_3
_geom_torsion_atom_site_label_4
_geom_torsion
O1' C1' C2' O2' -0.4(2)
C6' C1' C2' O2' 179.33(16)
O1' C1' C2' C3' 179.63(18)
C6' C1' C2' C3' -0.6(3)
O2' C2' C3' C4' -179.5(2)
C1' C2' C3' C4' 0.4(3)
C2' C3' C4' C5' 0.4(3)
C3' C4' C5' C6' -1.0(3)
O1' C1' C6' C5' 179.77(18)
C2' C1' C6' C5' 0.0(3)
O1' C1' C6' C8' -0.2(3)
C2' C1' C6' C8' -179.90(17)
C4' C5' C6' C1' 0.8(3)
C4' C5' C6' C8' -179.30(19)
C1' C6' C8' N1' 0.9(3)
C5' C6' C8' N1' -179.04(19)
N2' C9' N3' C12' 13.4(3)
S1' C9' N3' C12' -166.54(19)
N2' C9' N3' C11' -173.3(2)
S1' C9' N3' C11' 6.7(3)
C9' N3' C12' C17' -104.5(3)
C11' N3' C12' C17' 81.9(3)
C9' N3' C12' C13' 76.3(3)
C11' N3' C12' C13' -97.2(3)
C17' C12' C13' C14' -1.1(4)
N3' C12' C13' C14' 178.1(3)
C12' C13' C14' C15' -0.3(5)
C13' C14' C15' C16' 1.8(7)
C14' C15' C16' C17' -1.9(8)
C13' C12' C17' C16' 1.0(5)
N3' C12' C17' C16' -178.1(3)
C15' C16' C17' C12' 0.4(7)
C6' C8' N1' N2' -178.57(18)
N3' C9' N2' N1' -173.90(19)
S1' C9' N2' N1' 6.0(3)
C8' N1' N2' C9' -162.8(2)
C3' C2' O2' C7' 4.8(3)
C1' C2' O2' C7' -175.1(2)
O1 C1 C2 O2 -0.3(3)
C6 C1 C2 O2 -178.80(18)
O1 C1 C2 C3 180.0(2)
C6 C1 C2 C3 1.5(3)
O2 C2 C3 C4 -179.7(3)
C1 C2 C3 C4 0.0(4)
C2 C3 C4 C5 -0.9(5)
C3 C4 C5 C6 0.3(5)
C4 C5 C6 C1 1.1(4)
C4 C5 C6 C8 -177.6(3)
O1 C1 C6 C5 179.6(2)
C2 C1 C6 C5 -2.0(3)
O1 C1 C6 C8 -1.8(3)
C2 C1 C6 C8 176.68(18)
C5 C6 C8 N1 179.5(2)
C1 C6 C8 N1 0.8(3)
N2 C9 N3 C12 -13.3(3)
S1 C9 N3 C12 166.72(16)
N2 C9 N3 C11 170.3(2)
S1 C9 N3 C11 -9.7(3)
C9 N3 C12 C17 113.3(2)
C11 N3 C12 C17 -70.2(3)
C9 N3 C12 C13 -69.1(3)
C11 N3 C12 C13 107.5(2)
C17 C12 C13 C14 -0.4(4)
N3 C12 C13 C14 -178.0(2)
C12 C13 C14 C15 0.1(4)
C13 C14 C15 C16 0.6(5)
C14 C15 C16 C17 -1.0(5)
C13 C12 C17 C16 0.0(4)
N3 C12 C17 C16 177.6(2)
C15 C16 C17 C12 0.7(4)
C6 C8 N1 N2 -178.81(18)
N3 C9 N2 N1 177.54(17)
S1 C9 N2 N1 -2.4(3)
C8 N1 N2 C9 161.71(19)
C3 C2 O2 C7 -11.3(4)
C1 C2 O2 C7 169.0(2)

_cod_database_fobs_code 2241634
